data_4112303
loop_
_publ_author_name
'Patrick M. Donovan'
'Lawrence T. Scott'

_publ_section_title
;
 Elaboration of Diaryl Ketones into Naphthalenes Fused on Two or Four
 Sides: A Naphthoannulation Procedure
;
_journal_name_full 'Journal of the American Chemical Society'
_journal_page_first 3108
_journal_page_last 3112
_journal_paper_doi 10.1021/ja038254i
_journal_volume 126
_journal_year 2004
_chemical_formula_sum 'C36 H44 Si4'
_chemical_formula_weight 589.07
_chemical_name_systematic
; 
 ? 
;
_space_group_IT_number 14
_symmetry_cell_setting monoclinic
_symmetry_space_group_name_Hall '-P 2yn'
_symmetry_space_group_name_H-M 'P 1 21/n 1'
_atom_sites_solution_hydrogens geom
_atom_sites_solution_primary direct
_atom_sites_solution_secondary difmap
_audit_creation_method SHELXL-97
_cell_angle_alpha 90.00
_cell_angle_beta 109.6960(10)
_cell_angle_gamma 90.00
_cell_formula_units_Z 4
_cell_length_a 10.0038(6)
_cell_length_b 30.3064(19)
_cell_length_c 12.6144(8)
_cell_measurement_reflns_used 5237
_cell_measurement_temperature 193(2)
_cell_measurement_theta_max 26.22
_cell_measurement_theta_min 2.36
_cell_volume 3600.7(4)
_computing_cell_refinement 'Bruker SMART'
_computing_data_collection 'Bruker SMART'
_computing_data_reduction 'Bruker SAINT'
_computing_molecular_graphics 'Bruker SHELXTL'
_computing_publication_material 'Bruker SHELXTL'
_computing_structure_refinement 'SHELXL-97 (Sheldrick, 1997)'
_computing_structure_solution 'SHELXS-97 (Sheldrick, 1990)'
_diffrn_ambient_temperature 193(2)
_diffrn_measured_fraction_theta_full 0.997
_diffrn_measured_fraction_theta_max 0.997
_diffrn_measurement_device_type 'CCD area detector'
_diffrn_measurement_method 'phi and omega scans'
_diffrn_radiation_monochromator graphite
_diffrn_radiation_source 'fine-focus sealed tube'
_diffrn_radiation_type MoK\a
_diffrn_radiation_wavelength 0.71073
_diffrn_reflns_av_R_equivalents 0.0762
_diffrn_reflns_av_sigmaI/netI 0.0770
_diffrn_reflns_limit_h_max 11
_diffrn_reflns_limit_h_min -13
_diffrn_reflns_limit_k_max 37
_diffrn_reflns_limit_k_min -40
_diffrn_reflns_limit_l_max 16
_diffrn_reflns_limit_l_min -16
_diffrn_reflns_number 26801
_diffrn_reflns_theta_full 28.36
_diffrn_reflns_theta_max 28.36
_diffrn_reflns_theta_min 1.34
_exptl_absorpt_coefficient_mu 0.187
_exptl_absorpt_correction_type none
_exptl_crystal_colour 'dark yellow'
_exptl_crystal_density_diffrn 1.087
_exptl_crystal_density_meas 0
_exptl_crystal_description plates
_exptl_crystal_F_000 1264
_exptl_crystal_size_max 0.65
_exptl_crystal_size_mid 0.30
_exptl_crystal_size_min 0.05
_refine_diff_density_max 0.746
_refine_diff_density_min -0.679
_refine_diff_density_rms 0.072
_refine_ls_extinction_method none
_refine_ls_goodness_of_fit_ref 1.026
_refine_ls_hydrogen_treatment mixed
_refine_ls_matrix_type full
_refine_ls_number_parameters 361
_refine_ls_number_reflns 8987
_refine_ls_number_restraints 0
_refine_ls_restrained_S_all 1.026
_refine_ls_R_factor_all 0.0934
_refine_ls_R_factor_gt 0.0618
_refine_ls_shift/su_max 0.001
_refine_ls_shift/su_mean 0.000
_refine_ls_structure_factor_coef Fsqd
_refine_ls_weighting_details 'calc w=1/[\s^2^(Fo^2^)+(0.0961P)^2^+0.0000P] where P=(Fo^2^+2Fc^2^)/3'
_refine_ls_weighting_scheme calc
_refine_ls_wR_factor_gt 0.1690
_refine_ls_wR_factor_ref 0.1855
_reflns_number_gt 5645
_reflns_number_total 8987
_reflns_threshold_expression >2sigma(I)
_cod_data_source_file ja038254isi20031229_115303.cif
_cod_data_source_block compound17
_cod_database_code 4112303

loop_
_symmetry_equiv_pos_as_xyz
'x, y, z'
'-x+1/2, y+1/2, -z+1/2'
'-x, -y, -z'
'x-1/2, -y-1/2, z-1/2'

loop_
_atom_site_label
_atom_site_type_symbol
_atom_site_fract_x
_atom_site_fract_y
_atom_site_fract_z
_atom_site_U_iso_or_equiv
_atom_site_adp_type
_atom_site_occupancy
_atom_site_symmetry_multiplicity
_atom_site_calc_flag
_atom_site_refinement_flags
C24 C 0.6944(3) 0.42303(10) 0.6816(2) 0.0464(7) Uani 1 1 d .
C26 C 0.5407(3) 0.15586(10) 0.6958(3) 0.0634(9) Uani 1 1 d .
H26A H 0.5864 0.1813 0.6782 0.095 Uiso 1 1 calc R
H26B H 0.5332 0.1333 0.6407 0.095 Uiso 1 1 calc R
H26C H 0.5958 0.1450 0.7690 0.095 Uiso 1 1 calc R
Si1 Si 0.36230(8) 0.17105(2) 0.69469(6) 0.03478(19) Uani 1 1 d .
Si2 Si 0.89467(8) 0.50172(2) 1.14731(6) 0.0391(2) Uani 1 1 d .
Si3 Si 0.35930(9) 0.23051(3) 1.26650(6) 0.0439(2) Uani 1 1 d .
Si4 Si 0.72176(11) 0.41879(4) 0.54467(7) 0.0670(3) Uani 1 1 d .
C9 C 0.3987(2) 0.37566(7) 0.76527(18) 0.0273(5) Uani 1 1 d .
C2 C 0.3838(2) 0.36038(7) 0.98400(18) 0.0262(5) Uani 1 1 d .
C3 C 0.3366(3) 0.35932(7) 1.07575(19) 0.0306(5) Uani 1 1 d .
H3A H 0.2936 0.3339 1.0901 0.037 Uiso 1 1 calc R
C7 C 0.4486(2) 0.39918(7) 0.96235(17) 0.0247(5) Uani 1 1 d .
C1 C 0.3651(2) 0.32293(7) 0.90475(18) 0.0262(5) Uani 1 1 d .
C8 C 0.4927(2) 0.40096(7) 0.86216(18) 0.0260(5) Uani 1 1 d .
C19 C 0.3767(3) 0.21372(8) 0.8015(2) 0.0373(6) Uani 1 1 d .
C15 C 0.3737(2) 0.27970(7) 0.93652(19) 0.0289(5) Uani 1 1 d .
C20 C 0.6103(3) 0.42295(7) 0.85827(18) 0.0296(5) Uani 1 1 d .
C5 C 0.4160(3) 0.43357(8) 1.1245(2) 0.0336(5) Uani 1 1 d .
H5A H 0.4265 0.4580 1.1714 0.040 Uiso 1 1 calc R
C14 C 0.3368(2) 0.33678(7) 0.78668(18) 0.0272(5) Uani 1 1 d .
C18 C 0.3738(3) 0.24431(7) 0.8610(2) 0.0318(5) Uani 1 1 d .
C6 C 0.4630(2) 0.43528(7) 1.03431(19) 0.0295(5) Uani 1 1 d .
H6A H 0.5053 0.4610 1.0207 0.035 Uiso 1 1 calc R
C21 C 0.7055(3) 0.44711(7) 0.95206(19) 0.0301(5) Uani 1 1 d .
C13 C 0.2424(3) 0.31378(8) 0.6962(2) 0.0339(5) Uani 1 1 d .
H13A H 0.2014 0.2877 0.7094 0.041 Uiso 1 1 calc R
C4 C 0.3526(3) 0.39541(8) 1.1460(2) 0.0343(6) Uani 1 1 d .
H4A H 0.3211 0.3941 1.2074 0.041 Uiso 1 1 calc R
C23 C 0.6550(3) 0.42246(8) 0.7617(2) 0.0350(6) Uani 1 1 d .
C22 C 0.7855(3) 0.46905(8) 1.0246(2) 0.0357(6) Uani 1 1 d .
C16 C 0.3851(3) 0.26420(7) 1.0479(2) 0.0341(6) Uani 1 1 d .
C17 C 0.3860(3) 0.24827(8) 1.1347(2) 0.0399(6) Uani 1 1 d .
C10 C 0.3616(3) 0.39110(8) 0.6550(2) 0.0365(6) Uani 1 1 d .
H10A H 0.4000 0.4174 0.6405 0.044 Uiso 1 1 calc R
C12 C 0.2094(3) 0.32922(9) 0.5879(2) 0.0423(7) Uani 1 1 d .
H12A H 0.1467 0.3135 0.5285 0.051 Uiso 1 1 calc R
C27 C 0.2713(4) 0.12308(10) 0.7289(3) 0.0573(8) Uani 1 1 d .
H27A H 0.1786 0.1317 0.7280 0.086 Uiso 1 1 calc R
H27B H 0.3254 0.1123 0.8024 0.086 Uiso 1 1 calc R
H27C H 0.2624 0.1003 0.6742 0.086 Uiso 1 1 calc R
C11 C 0.2682(3) 0.36758(9) 0.5671(2) 0.0436(7) Uani 1 1 d .
H11A H 0.2453 0.3779 0.4937 0.052 Uiso 1 1 calc R
C25 C 0.2561(4) 0.19446(11) 0.5568(2) 0.0591(9) Uani 1 1 d .
H25A H 0.3049 0.2194 0.5403 0.089 Uiso 1 1 calc R
H25B H 0.1652 0.2036 0.5589 0.089 Uiso 1 1 calc R
H25C H 0.2431 0.1725 0.4993 0.089 Uiso 1 1 calc R
C28 C 0.1697(3) 0.21715(12) 1.2324(3) 0.0652(9) Uani 1 1 d .
H28A H 0.1134 0.2426 1.2005 0.098 Uiso 1 1 calc R
H28B H 0.1522 0.2085 1.2998 0.098 Uiso 1 1 calc R
H28C H 0.1447 0.1933 1.1791 0.098 Uiso 1 1 calc R
C29 C 0.4686(4) 0.18214(12) 1.3284(3) 0.0792(12) Uani 1 1 d .
H29A H 0.5671 0.1893 1.3455 0.119 Uiso 1 1 calc R
H29B H 0.4438 0.1581 1.2758 0.119 Uiso 1 1 calc R
H29C H 0.4519 0.1737 1.3962 0.119 Uiso 1 1 calc R
C30 C 0.4132(5) 0.27792(13) 1.3631(3) 0.0923(14) Uani 1 1 d .
H30A H 0.3557 0.3030 1.3302 0.138 Uiso 1 1 calc R
H30B H 0.5112 0.2847 1.3761 0.138 Uiso 1 1 calc R
H30C H 0.4007 0.2708 1.4333 0.138 Uiso 1 1 calc R
C32 C 0.9327(3) 0.55672(8) 1.1026(2) 0.0467(7) Uani 1 1 d .
H32A H 0.8452 0.5722 1.0673 0.070 Uiso 1 1 calc R
H32B H 0.9827 0.5536 1.0500 0.070 Uiso 1 1 calc R
H32C H 0.9902 0.5730 1.1671 0.070 Uiso 1 1 calc R
C31 C 0.7857(4) 0.50610(10) 1.2407(2) 0.0557(8) Uani 1 1 d .
H31A H 0.7000 0.5220 1.2025 0.084 Uiso 1 1 calc R
H31B H 0.8385 0.5215 1.3083 0.084 Uiso 1 1 calc R
H31C H 0.7625 0.4771 1.2595 0.084 Uiso 1 1 calc R
C33 C 1.0630(4) 0.47148(10) 1.2161(3) 0.0670(10) Uani 1 1 d .
H33A H 1.1162 0.4698 1.1655 0.101 Uiso 1 1 calc R
H33B H 1.0421 0.4422 1.2350 0.101 Uiso 1 1 calc R
H33C H 1.1178 0.4867 1.2834 0.101 Uiso 1 1 calc R
C35 C 0.8976(6) 0.4249(3) 0.5535(4) 0.235(5) Uani 1 1 d .
H35A H 0.9046 0.4225 0.4796 0.353 Uiso 1 1 calc R
H35B H 0.9541 0.4023 0.6011 0.353 Uiso 1 1 calc R
H35C H 0.9315 0.4533 0.5845 0.353 Uiso 1 1 calc R
C36 C 0.6342(13) 0.3727(4) 0.4764(6) 0.389(11) Uani 1 1 d .
H36A H 0.6472 0.3700 0.4047 0.583 Uiso 1 1 calc R
H36B H 0.5348 0.3753 0.4653 0.583 Uiso 1 1 calc R
H36C H 0.6716 0.3470 0.5210 0.583 Uiso 1 1 calc R
C34 C 0.6250(12) 0.4633(4) 0.4612(6) 0.382(11) Uani 1 1 d .
H34A H 0.6356 0.4625 0.3884 0.573 Uiso 1 1 calc R
H34B H 0.6609 0.4908 0.4975 0.573 Uiso 1 1 calc R
H34C H 0.5263 0.4605 0.4528 0.573 Uiso 1 1 calc R

loop_
_atom_site_aniso_label
_atom_site_aniso_U_11
_atom_site_aniso_U_22
_atom_site_aniso_U_33
_atom_site_aniso_U_23
_atom_site_aniso_U_13
_atom_site_aniso_U_12
C24 0.0436(16) 0.0648(18) 0.0318(14) -0.0016(12) 0.0140(12) -0.0157(14)
C26 0.0497(19) 0.0531(18) 0.093(3) -0.0179(17) 0.0313(18) 0.0035(15)
Si1 0.0388(4) 0.0302(3) 0.0366(4) -0.0078(3) 0.0143(3) -0.0031(3)
Si2 0.0407(4) 0.0310(4) 0.0381(4) -0.0086(3) 0.0034(3) -0.0031(3)
Si3 0.0497(5) 0.0461(4) 0.0389(4) 0.0117(3) 0.0188(4) 0.0071(4)
Si4 0.0607(6) 0.1128(9) 0.0323(4) -0.0063(5) 0.0218(4) -0.0290(6)
C9 0.0282(12) 0.0273(11) 0.0252(11) -0.0024(9) 0.0076(9) -0.0023(9)
C2 0.0268(12) 0.0238(10) 0.0264(11) -0.0010(8) 0.0068(9) 0.0008(9)
C3 0.0346(13) 0.0274(11) 0.0328(12) -0.0005(9) 0.0152(10) -0.0020(10)
C7 0.0258(11) 0.0243(10) 0.0233(10) -0.0001(8) 0.0073(9) 0.0002(9)
C1 0.0238(11) 0.0270(11) 0.0276(11) -0.0035(9) 0.0086(9) -0.0041(9)
C8 0.0311(12) 0.0214(10) 0.0250(11) 0.0001(8) 0.0086(9) 0.0001(9)
C19 0.0409(15) 0.0284(12) 0.0411(14) -0.0029(10) 0.0120(12) -0.0007(10)
C15 0.0293(12) 0.0265(11) 0.0300(12) -0.0033(9) 0.0090(10) -0.0027(9)
C20 0.0372(13) 0.0258(11) 0.0256(11) 0.0002(9) 0.0103(10) -0.0034(10)
C5 0.0387(14) 0.0294(12) 0.0341(13) -0.0075(10) 0.0140(11) 0.0008(10)
C14 0.0283(12) 0.0267(11) 0.0266(11) -0.0044(9) 0.0091(9) -0.0006(9)
C18 0.0337(13) 0.0270(11) 0.0336(12) 0.0009(9) 0.0099(10) -0.0036(10)
C6 0.0309(12) 0.0244(11) 0.0331(12) -0.0022(9) 0.0104(10) -0.0017(9)
C21 0.0332(13) 0.0282(11) 0.0312(12) -0.0001(9) 0.0137(10) -0.0044(10)
C13 0.0323(13) 0.0328(12) 0.0340(13) -0.0050(10) 0.0079(10) -0.0053(10)
C4 0.0389(14) 0.0374(13) 0.0314(13) -0.0015(10) 0.0183(11) 0.0008(11)
C23 0.0363(14) 0.0351(13) 0.0317(13) -0.0020(10) 0.0090(11) -0.0102(11)
C22 0.0356(14) 0.0349(13) 0.0367(13) -0.0040(10) 0.0124(11) -0.0052(11)
C16 0.0422(14) 0.0246(11) 0.0366(13) -0.0019(10) 0.0147(11) -0.0013(10)
C17 0.0499(16) 0.0306(13) 0.0413(14) 0.0035(11) 0.0180(12) 0.0015(11)
C10 0.0396(14) 0.0390(13) 0.0285(12) 0.0033(10) 0.0084(11) -0.0063(11)
C12 0.0414(15) 0.0473(15) 0.0312(13) -0.0090(11) 0.0031(11) -0.0079(12)
C27 0.083(2) 0.0437(16) 0.0517(18) -0.0143(13) 0.0319(17) -0.0218(16)
C11 0.0460(16) 0.0538(16) 0.0251(12) 0.0013(11) 0.0043(11) -0.0035(13)
C25 0.066(2) 0.064(2) 0.0427(17) 0.0001(14) 0.0118(15) -0.0015(17)
C28 0.0486(19) 0.086(3) 0.063(2) 0.0181(18) 0.0222(16) 0.0084(17)
C29 0.067(2) 0.092(3) 0.089(3) 0.059(2) 0.040(2) 0.033(2)
C30 0.139(4) 0.091(3) 0.052(2) -0.0172(19) 0.039(2) -0.029(3)
C32 0.0390(15) 0.0387(14) 0.0557(17) -0.0052(12) 0.0072(13) -0.0058(12)
C31 0.079(2) 0.0474(17) 0.0415(16) -0.0073(13) 0.0209(16) 0.0004(16)
C33 0.055(2) 0.0432(17) 0.080(2) -0.0101(15) -0.0077(17) 0.0043(15)
C35 0.089(4) 0.564(16) 0.069(3) -0.099(6) 0.049(3) -0.059(7)
C36 0.56(2) 0.547(18) 0.168(7) -0.252(10) 0.264(11) -0.472(17)
C34 0.420(17) 0.65(2) 0.156(7) 0.239(12) 0.204(10) 0.358(18)

loop_
_atom_type_symbol
_atom_type_description
_atom_type_scat_dispersion_real
_atom_type_scat_dispersion_imag
_atom_type_scat_source
C C 0.0033 0.0016 'International Tables Vol C Tables 4.2.6.8 and 6.1.1.4'
H H 0.0000 0.0000 'International Tables Vol C Tables 4.2.6.8 and 6.1.1.4'
Si Si 0.0817 0.0704 'International Tables Vol C Tables 4.2.6.8 and 6.1.1.4'

loop_
_geom_angle_atom_site_label_1
_geom_angle_atom_site_label_2
_geom_angle_atom_site_label_3
_geom_angle
C23 C24 Si4 169.0(2)
C19 Si1 C26 109.55(14)
C19 Si1 C27 107.81(13)
C26 Si1 C27 110.86(16)
C19 Si1 C25 107.37(13)
C26 Si1 C25 110.59(17)
C27 Si1 C25 110.55(15)
C32 Si2 C22 110.66(12)
C32 Si2 C33 109.99(15)
C22 Si2 C33 108.26(13)
C32 Si2 C31 110.84(14)
C22 Si2 C31 105.13(13)
C33 Si2 C31 111.85(17)
C29 Si3 C30 110.0(2)
C29 Si3 C28 109.99(17)
C30 Si3 C28 112.0(2)
C29 Si3 C17 111.62(15)
C30 Si3 C17 105.57(15)
C28 Si3 C17 107.62(14)
C36 Si4 C35 117.0(5)
C36 Si4 C34 103.6(6)
C35 Si4 C34 107.1(5)
C36 Si4 C24 108.4(2)
C35 Si4 C24 113.62(19)
C34 Si4 C24 106.2(3)
C10 C9 C14 119.3(2)
C10 C9 C8 122.1(2)
C14 C9 C8 118.44(19)
C3 C2 C7 119.1(2)
C3 C2 C1 122.9(2)
C7 C2 C1 118.0(2)
C4 C3 C2 121.1(2)
C6 C7 C2 118.7(2)
C6 C7 C8 122.2(2)
C2 C7 C8 119.05(19)
C15 C1 C14 122.7(2)
C15 C1 C2 123.8(2)
C14 C1 C2 113.55(18)
C20 C8 C7 124.0(2)
C20 C8 C9 122.5(2)
C7 C8 C9 113.5(2)
C18 C19 Si1 172.0(2)
C1 C15 C18 122.5(2)
C1 C15 C16 125.0(2)
C18 C15 C16 112.6(2)
C8 C20 C23 123.0(2)
C8 C20 C21 123.8(2)
C23 C20 C21 113.2(2)
C6 C5 C4 120.0(2)
C13 C14 C9 118.9(2)
C13 C14 C1 121.9(2)
C9 C14 C1 119.08(18)
C19 C18 C15 177.4(3)
C5 C6 C7 121.3(2)
C22 C21 C20 175.6(3)
C12 C13 C14 120.8(2)
C3 C4 C5 119.7(2)
C24 C23 C20 178.3(3)
C21 C22 Si2 172.9(2)
C17 C16 C15 173.8(3)
C16 C17 Si3 169.4(3)
C11 C10 C9 120.5(2)
C11 C12 C13 120.3(2)
C12 C11 C10 120.2(2)

loop_
_geom_bond_atom_site_label_1
_geom_bond_atom_site_label_2
_geom_bond_distance
C24 C23 1.203(4)
C24 Si4 1.842(3)
C26 Si1 1.839(3)
Si1 C19 1.838(3)
Si1 C27 1.842(3)
Si1 C25 1.848(3)
Si2 C32 1.840(3)
Si2 C22 1.852(2)
Si2 C33 1.856(3)
Si2 C31 1.860(3)
Si3 C29 1.838(3)
Si3 C30 1.843(4)
Si3 C28 1.843(3)
Si3 C17 1.850(3)
Si4 C36 1.718(6)
Si4 C35 1.735(6)
Si4 C34 1.783(8)
C9 C10 1.394(3)
C9 C14 1.399(3)
C9 C8 1.480(3)
C2 C3 1.390(3)
C2 C7 1.413(3)
C2 C1 1.482(3)
C3 C4 1.383(3)
C7 C6 1.398(3)
C7 C8 1.474(3)
C1 C15 1.364(3)
C1 C14 1.480(3)
C8 C20 1.367(3)
C19 C18 1.199(3)
C15 C18 1.435(3)
C15 C16 1.449(3)
C20 C23 1.431(3)
C20 C21 1.443(3)
C5 C6 1.371(3)
C5 C4 1.389(3)
C14 C13 1.398(3)
C21 C22 1.194(3)
C13 C12 1.375(3)
C16 C17 1.195(3)
C10 C11 1.383(3)
C12 C11 1.368(4)

loop_
_geom_torsion_atom_site_label_1
_geom_torsion_atom_site_label_2
_geom_torsion_atom_site_label_3
_geom_torsion_atom_site_label_4
_geom_torsion
C23 C24 Si4 C36 -30.9(16)
C23 C24 Si4 C35 -162.7(15)
C23 C24 Si4 C34 79.9(16)
C7 C2 C3 C4 -0.3(3)
C1 C2 C3 C4 -178.2(2)
C3 C2 C7 C6 0.0(3)
C1 C2 C7 C6 178.0(2)
C3 C2 C7 C8 -177.3(2)
C1 C2 C7 C8 0.7(3)
C3 C2 C1 C15 -36.2(3)
C7 C2 C1 C15 145.9(2)
C3 C2 C1 C14 144.2(2)
C7 C2 C1 C14 -33.8(3)
C6 C7 C8 C20 37.3(3)
C2 C7 C8 C20 -145.5(2)
C6 C7 C8 C9 -143.9(2)
C2 C7 C8 C9 33.3(3)
C10 C9 C8 C20 -40.6(3)
C14 C9 C8 C20 144.5(2)
C10 C9 C8 C7 140.6(2)
C14 C9 C8 C7 -34.3(3)
C26 Si1 C19 C18 130.6(18)
C27 Si1 C19 C18 -108.7(18)
C25 Si1 C19 C18 10.4(19)
C14 C1 C15 C18 8.0(4)
C2 C1 C15 C18 -171.6(2)
C14 C1 C15 C16 -172.7(2)
C2 C1 C15 C16 7.7(4)
C7 C8 C20 C23 176.9(2)
C9 C8 C20 C23 -1.8(4)
C7 C8 C20 C21 0.0(4)
C9 C8 C20 C21 -178.7(2)
C10 C9 C14 C13 1.9(4)
C8 C9 C14 C13 176.9(2)
C10 C9 C14 C1 -173.8(2)
C8 C9 C14 C1 1.2(3)
C15 C1 C14 C13 37.8(4)
C2 C1 C14 C13 -142.6(2)
C15 C1 C14 C9 -146.7(2)
C2 C1 C14 C9 33.0(3)
Si1 C19 C18 C15 165(5)
C1 C15 C18 C19 155(6)
C16 C15 C18 C19 -24(6)
C4 C5 C6 C7 0.1(4)
C2 C7 C6 C5 0.1(3)
C8 C7 C6 C5 177.3(2)
C8 C20 C21 C22 -145(4)
C23 C20 C21 C22 38(4)
C9 C14 C13 C12 -0.7(4)
C1 C14 C13 C12 174.9(2)
C2 C3 C4 C5 0.4(4)
C6 C5 C4 C3 -0.3(4)
Si4 C24 C23 C20 -148(10)
C8 C20 C23 C24 158(11)
C21 C20 C23 C24 -25(11)
C20 C21 C22 Si2 140(3)
C32 Si2 C22 C21 -129.4(18)
C33 Si2 C22 C21 110.0(19)
C31 Si2 C22 C21 -9.7(19)
C1 C15 C16 C17 140(3)
C18 C15 C16 C17 -40(3)
C15 C16 C17 Si3 -91(3)
C29 Si3 C17 C16 171.3(13)
C30 Si3 C17 C16 -69.2(13)
C28 Si3 C17 C16 50.5(13)
C14 C9 C10 C11 -2.1(4)
C8 C9 C10 C11 -176.9(2)
C14 C13 C12 C11 -0.3(4)
C13 C12 C11 C10 0.1(4)
C9 C10 C11 C12 1.1(4)

loop_
_cod_related_entry_id
_cod_related_entry_database
_cod_related_entry_code
1 ChemSpider 30660458
